data_1569674
loop_
_publ_author_name
'Young, Rosemary J.'
'Huxley, Michael T.'
'Wu, Lingjun'
'Hart, Jack'
'O'Shea, James'
'Doonan, Christian J.'
'Champness, Neil R.'
'Sumby, Christopher J.'

_publ_section_title
;
 Studying manganese carbonyl photochemistry in a permanently porous
 metal-organic framework.
;
_journal_issue 35
_journal_name_full 'Chemical science'
_journal_page_first 9409
_journal_page_last 9417
_journal_paper_doi 10.1039/d3sc03553k
_journal_volume 14
_journal_year 2023
_chemical_formula_moiety 'C40.375 H38.6 Br0.26 Mn1.85 N6 O6.775, C4 H8 O, 0.09(Br)'
_chemical_formula_sum 'C44.3 H46.6 Br0.35 Mn1.85 N6 O7.7'
_chemical_formula_weight 915.88
_space_group_crystal_system monoclinic
_space_group_IT_number 11
_space_group_name_Hall '-P 2yb'
_space_group_name_H-M_alt 'P 1 21/m 1'
_atom_sites_solution_hydrogens geom
_atom_sites_solution_primary direct
_audit_creation_date 2022-10-28
_audit_creation_method
;
Olex2 1.3
(compiled 2020.11.12 svn.r5f609507 for OlexSys, GUI svn.r6408)
;
_audit_update_record
;
2022-11-11 deposited with the CCDC.	2023-08-15 downloaded from the CCDC.
;
_cell_angle_alpha 90
_cell_angle_beta 93.82(3)
_cell_angle_gamma 90
_cell_formula_units_Z 4
_cell_length_a 12.338(3)
_cell_length_b 32.702(7)
_cell_length_c 13.010(3)
_cell_measurement_reflns_used 88776
_cell_measurement_temperature 150(2)
_cell_measurement_theta_max 31.801
_cell_measurement_theta_min 1.245
_cell_volume 5238(2)
_computing_cell_refinement 'AS QEGUI'
_computing_data_collection 'XDS (Kabsch, 2010)'
_computing_data_reduction 'XDS (Kabsch, 2010)'
_computing_molecular_graphics 'Olex2 1.3 (Dolomanov et al., 2009)'
_computing_publication_material 'Olex2 1.3 (Dolomanov et al., 2009)'
_computing_structure_refinement 'SHELXL 2018/3 (Sheldrick, 2015)'
_computing_structure_solution 'SHELXS  (Sheldrick, 2008)'
_diffrn_ambient_temperature 150(2)
_diffrn_detector_area_resol_mean '13.3 (Dectris Eiger detectors)'
_diffrn_measured_fraction_theta_full 0.988
_diffrn_measured_fraction_theta_max 0.796
_diffrn_measurement_device_type
;
N. P. Cowieson, D. Aragao, M. Clift, D. J. Ericsson, C. Gee, 
S. J. Harrop, N. Mudie, S. Panjikar, J. R. Price, A. Riboldi-
Tunnicliffe, R. Williamson and T. Caradoc-Davies, MX1: a 
bending-magnet crystallography beamline serving both chemical 
and macromolecular crystallography communities at the 
Australian Synchrotron, J. Synchrotron Rad. (2015). 22, 187-190.
;
_diffrn_measurement_method 'Omega Scan'
_diffrn_radiation_monochromator 'Silicon Double Crystal'
_diffrn_radiation_type Synchrotron
_diffrn_radiation_wavelength 0.71073
_diffrn_reflns_av_R_equivalents 0.0610
_diffrn_reflns_av_unetI/netI 0.0405
_diffrn_reflns_Laue_measured_fraction_full 0.988
_diffrn_reflns_Laue_measured_fraction_max 0.796
_diffrn_reflns_limit_h_max 17
_diffrn_reflns_limit_h_min -17
_diffrn_reflns_limit_k_max 48
_diffrn_reflns_limit_k_min -47
_diffrn_reflns_limit_l_max 17
_diffrn_reflns_limit_l_min -17
_diffrn_reflns_number 88776
_diffrn_reflns_point_group_measured_fraction_full 0.988
_diffrn_reflns_point_group_measured_fraction_max 0.796
_diffrn_reflns_theta_full 27.000
_diffrn_reflns_theta_max 31.801
_diffrn_reflns_theta_min 1.245
_diffrn_source 'MX1 Beamline Australian Synchrotron'
_exptl_absorpt_coefficient_mu 0.763
_exptl_absorpt_correction_type multi-scan
_exptl_absorpt_process_details 'XDS (Kabsch, 2010)'
_exptl_crystal_colour 'clear light yellow'
_exptl_crystal_colour_lustre clear
_exptl_crystal_colour_modifier light
_exptl_crystal_colour_primary yellow
_exptl_crystal_density_diffrn 1.161
_exptl_crystal_description plate
_exptl_crystal_F_000 1898
_exptl_crystal_size_max 0.18
_exptl_crystal_size_mid 0.03
_exptl_crystal_size_min 0.01
_refine_diff_density_max 2.151
_refine_diff_density_min -1.470
_refine_diff_density_rms 0.138
_refine_ls_extinction_method none
_refine_ls_goodness_of_fit_ref 1.240
_refine_ls_hydrogen_treatment constr
_refine_ls_matrix_type full
_refine_ls_number_parameters 626
_refine_ls_number_reflns 14470
_refine_ls_number_restraints 241
_refine_ls_restrained_S_all 1.245
_refine_ls_R_factor_all 0.1433
_refine_ls_R_factor_gt 0.1080
_refine_ls_shift/su_max 0.001
_refine_ls_shift/su_mean 0.000
_refine_ls_structure_factor_coef Fsqd
_refine_ls_weighting_details 'w=1/[\s^2^(Fo^2^)+(0.2000P)^2^] where P=(Fo^2^+2Fc^2^)/3'
_refine_ls_weighting_scheme calc
_refine_ls_wR_factor_gt 0.3106
_refine_ls_wR_factor_ref 0.3380
_reflns_Friedel_coverage 0.000
_reflns_number_gt 9093
_reflns_number_total 14470
_reflns_threshold_expression 'I > 2\s(I)'
_cod_data_source_file d3sc03553k2.cif
_cod_data_source_block 50m
_cod_depositor_comments
;
The following automatic conversions were performed:

data item '_exptl_absorpt_correction_type' value 'Multi-Scan' was
changed to 'multi-scan' in accordance with the
/home/data/users/saulius/crontab/automatic-downloads/rss-feeds/RSC/lib/dictionaries/cif_core.dic
dictionary named 'cif_core.dic' version 2.4.2 last updated on
2011-04-26.

Automatic conversion script
Id: cif_fix_values 8170 2020-07-09 18:12:32Z antanas 

 Adding full bibliography for 1569673--1569679.cif.
;
_cod_original_cell_volume 5237.6(18)
_cod_original_formula_sum 'C44.30 H46.60 Br0.35 Mn1.85 N6 O7.70'
_cod_database_code 1569674
_shelx_shelxl_version_number 2018/3
_shelx_space_group_comment
;
The symmetry employed for this shelxl refinement is uniquely defined
by the following loop, which should always be used as a source of
symmetry information in preference to the above space-group names.
They are only intended as comments.
;
_shelx_estimated_absorpt_t_max 0.992
_shelx_estimated_absorpt_t_min 0.875
_diffrn_measurement_detector_type 'Dectris Eiger2 9M'
_olex2_refinement_description
;
1. Fixed Uiso
 At 1.2 times of:
  All C(H) groups, All C(H,H) groups
 At 1.5 times of:
  All C(H,H,H) groups
2. Shared sites
{C72, C72A}
{C73, C73A}
3. Restrained distances
 Br2-Mn3
 2.6 with sigma of 0.02
 C110-O111
 1.15 with sigma of 0.02
 C71A-C72
 1.35 with sigma of 0.02
 C75A-C74A
 1.35 with sigma of 0.02
 C75A-C76A
 1.35 with sigma of 0.02
 C76A-C71A
 1.35 with sigma of 0.02
 C71A-C64
 1.45 with sigma of 0.02
 O91-C95
 1.45 with sigma of 0.02
 C92-C93
 1.45 with sigma of 0.02
 Br1-Mn3B
 2.6 with sigma of 0.02
 O91-C92
 1.45 with sigma of 0.02
 C93-C94
 1.45 with sigma of 0.02
 C94-C95
 1.45 with sigma of 0.02
 C63-C66
 1.5 with sigma of 0.02
 C65-C67
 1.5 with sigma of 0.02
 N61-N62
 1.35 with sigma of 0.02
 Mn3-C110
 1.9 with sigma of 0.02
 Mn3-O111
 -3.2 with sigma of 0.04
4. Restrained planarity
 C71A, C72A, C73A, C74A, C75A, C76A
 with sigma of 0.1
5. Uiso/Uaniso restraints and constraints
Mn3 \\sim C110 \\sim O111: within 2A with sigma of 0.04 and sigma for terminal
atoms of 0.08 within 2A
C71 \\sim C72 \\sim C73 \\sim C74 \\sim C75 \\sim C76: within 2A with sigma of
0.04 and sigma for terminal atoms of 0.08 within 2A
O91 \\sim C95 \\sim C94 \\sim C93 \\sim C92: within 2A with sigma of 0.04 and
sigma for terminal atoms of 0.08 within 2A
O81 \\sim C82 \\sim C83 \\sim C84 \\sim C85: within 2A with sigma of 0.04 and
sigma for terminal atoms of 0.08 within 2A
Uanis(Mn3) = Uanis(Mn3B)
Uanis(C72) = Uanis(C72A)
Uanis(C73) = Uanis(C73A)
Uanis(C71) = Uanis(C71A)
6. Rigid body (RIGU) restrains
 Mn3, C110, O111
 with sigma for 1-2 distances of 0.004 and sigma for 1-3 distances of 0.004
 C71, C72, C73, C74, C75, C76
 with sigma for 1-2 distances of 0.004 and sigma for 1-3 distances of 0.004
 O91, C95, C94, C93, C92
 with sigma for 1-2 distances of 0.004 and sigma for 1-3 distances of 0.004
 O81, C82, C83, C84, C85
 with sigma for 1-2 distances of 0.004 and sigma for 1-3 distances of 0.004
7. Same fragment restrains
{O81, C82, C83, C84, C85} sigma for 1-2: 0.02, 1-3: 0.04
as in
{O91, C95, C94, C93, C92}
8. Others
 Sof(C75A)=Sof(H75A)=Sof(C76A)=Sof(H76A)=Sof(C74A)=Sof(C71A)=Sof(C72A)=
 Sof(H72A)=Sof(C73A)=Sof(H73A)=1-FVAR(1)
 Sof(C71)=Sof(C74)=Sof(C73)=Sof(H73)=Sof(C72)=Sof(H72)=Sof(C75)=Sof(H75)=
 Sof(C76)=Sof(H76)=FVAR(1)
 Fixed Sof: Br1(0.1) Br2(0.16) Mn3(0.2) Br10(0.09) Mn3B(0.15) O91(0.7)
 C95(0.7) H95A(0.7) H95B(0.7) C94(0.7) H94A(0.7) H94B(0.7) C93(0.7) H93A(0.7)
 H93B(0.7) C92(0.7) H92A(0.7) H92B(0.7) C110(0.075) O111(0.075)
9.a Secondary CH2 refined with riding coordinates:
 C1(H1A,H1B), C51(H51A,H51B), C82(H82A,H82B), C83(H83A,H83B), C84(H84A,H84B),
 C85(H85A,H85B), C95(H95A,H95B), C94(H94A,H94B), C93(H93A,H93B), C92(H92A,H92B)
9.b Me refined with riding coordinates:
 C17(H17A,H17B,H17C), C36(H36A,H36B,H36C)
9.c Aromatic/amide H refined with riding coordinates:
 C22(H22), C23(H23), C25(H25), C26(H26), C42(H42), C43(H43), C45(H45),
 C46(H46), C73(H73), C72(H72), C75(H75), C76(H76), C75A(H75A), C76A(H76A),
 C72A(H72A), C73A(H73A)
9.d Idealised Me refined as rotating group:
 C16(H16A,H16B,H16C), C37(H37A,H37B,H37C), C66(H66A,H66B,H66C), C67(H67A,H67B,
 H67C)
;
_smtbx_masks_special_details
;
A solvent mask was calculated and 286 electrons were 
found in a volume of 1116\%A^3^ in 1 void per unit cell. 
This is consistent with the presence of 
1.75[C4H8O] per Asymmetric Unit 
which account for 280 electrons 
per unit cell.
;
_smtbx_masks_void_probe_radius 1.2
_smtbx_masks_void_truncation_radius 1.2
_olex2_submission_special_instructions 'No special instructions were received'

loop_
_space_group_symop_operation_xyz
'x, y, z'
'-x, y+1/2, -z'
'-x, -y, -z'
'x, -y-1/2, z'

loop_
_atom_site_label
_atom_site_type_symbol
_atom_site_fract_x
_atom_site_fract_y
_atom_site_fract_z
_atom_site_U_iso_or_equiv
_atom_site_adp_type
_atom_site_occupancy
_atom_site_site_symmetry_order
_atom_site_calc_flag
_atom_site_refinement_flags_posn
_atom_site_refinement_flags_adp
_atom_site_refinement_flags_occupancy
_atom_site_disorder_assembly
_atom_site_disorder_group
Mn1 Mn 0.500000 0.000000 0.500000 0.0441(2) Uani 1 2 d S . P . .
Br1 Br 1.1796(6) -0.250000 0.4793(5) 0.1045(16) Uani 0.2 2 d DS T P A 2
C1 C 0.7861(3) 0.15226(13) 0.7208(3) 0.0468(8) Uani 1 1 d . . . . .
H1A H 0.726864 0.157023 0.667010 0.056 Uiso 1 1 calc R U . . .
H1B H 0.804353 0.178862 0.753928 0.056 Uiso 1 1 calc R U . . .
Mn2 Mn 0.70756(4) 0.06968(2) 0.59138(4) 0.04104(19) Uani 1 1 d . . . . .
Br2 Br 1.3443(4) -0.250000 0.9081(5) 0.160(2) Uani 0.32 2 d DS T P B 1
Mn3 Mn 1.2405(5) -0.250000 0.7321(4) 0.1025(12) Uani 0.4 2 d DS TU P B 1
N11 N 0.7481(3) 0.12482(11) 0.7967(2) 0.0474(7) Uani 1 1 d . . . . .
N12 N 0.6999(3) 0.08932(11) 0.7624(2) 0.0469(7) Uani 1 1 d . . . . .
C13 C 0.6721(4) 0.06985(14) 0.8461(3) 0.0519(10) Uani 1 1 d . . . . .
C14 C 0.7050(3) 0.09198(15) 0.9361(3) 0.0525(10) Uani 1 1 d . . . . .
C15 C 0.7531(3) 0.12729(15) 0.9010(3) 0.0543(10) Uani 1 1 d . . . . .
C16 C 0.6141(5) 0.02963(16) 0.8388(3) 0.0661(13) Uani 1 1 d . . . . .
H16A H 0.555391 0.029537 0.885975 0.099 Uiso 1 1 calc R U . . .
H16B H 0.665411 0.007563 0.857670 0.099 Uiso 1 1 calc R U . . .
H16C H 0.583624 0.025449 0.768126 0.099 Uiso 1 1 calc R U . . .
C17 C 0.8034(6) 0.1629(2) 0.9575(4) 0.090(2) Uani 1 1 d . . . . .
H17A H 0.798937 0.158891 1.031779 0.135 Uiso 1 1 calc R U . . .
H17B H 0.879704 0.165283 0.941839 0.135 Uiso 1 1 calc R U . . .
H17C H 0.764505 0.187949 0.936148 0.135 Uiso 1 1 calc R U . . .
C21 C 0.6920(4) 0.08106(17) 1.0442(3) 0.0578(11) Uani 1 1 d . . . . .
C22 C 0.7785(4) 0.0858(2) 1.1165(3) 0.087(2) Uani 1 1 d . . . . .
H22 H 0.845600 0.096185 1.095814 0.104 Uiso 1 1 calc R U . . .
C23 C 0.7682(4) 0.0755(2) 1.2191(3) 0.0797(17) Uani 1 1 d . . . . .
H23 H 0.829049 0.078278 1.267282 0.096 Uiso 1 1 calc R U . . .
C24 C 0.6707(4) 0.06127(14) 1.2525(3) 0.0524(10) Uani 1 1 d . . . . .
C25 C 0.5837(4) 0.05568(17) 1.1785(3) 0.0636(12) Uani 1 1 d . . . . .
H25 H 0.517354 0.044581 1.198888 0.076 Uiso 1 1 calc R U . . .
C26 C 0.5930(4) 0.06597(17) 1.0773(3) 0.0662(13) Uani 1 1 d . . . . .
H26 H 0.532306 0.062907 1.029056 0.079 Uiso 1 1 calc R U . . .
C27 C 0.6560(3) 0.05123(14) 1.3630(3) 0.0503(9) Uani 1 1 d . . . . .
O28 O 0.7194(3) 0.06868(11) 1.4303(2) 0.0596(8) Uani 1 1 d . . . . .
O29 O 0.5829(3) 0.02670(11) 1.3801(2) 0.0663(9) Uani 1 1 d . . . . .
N31 N 0.8652(2) 0.10355(11) 0.6111(2) 0.0462(7) Uani 1 1 d . . . . .
N32 N 0.8796(2) 0.13707(11) 0.6732(2) 0.0442(7) Uani 1 1 d . . . . .
C33 C 0.9878(3) 0.14602(14) 0.6923(3) 0.0515(9) Uani 1 1 d . . . . .
C34 C 1.0447(3) 0.11744(14) 0.6376(3) 0.0540(10) Uani 1 1 d . . . . .
C35 C 0.9644(3) 0.09125(15) 0.5891(3) 0.0544(10) Uani 1 1 d . . . . .
C36 C 1.0268(4) 0.1807(2) 0.7596(4) 0.0783(16) Uani 1 1 d . . . . .
H36A H 1.106366 0.181658 0.762889 0.117 Uiso 1 1 calc R U . . .
H36B H 0.997386 0.206431 0.731128 0.117 Uiso 1 1 calc R U . . .
H36C H 1.002355 0.176714 0.829058 0.117 Uiso 1 1 calc R U . . .
C37 C 0.9781(4) 0.05486(19) 0.5212(5) 0.0735(14) Uani 1 1 d . . . . .
H37A H 1.040211 0.059291 0.479343 0.110 Uiso 1 1 calc R U . . .
H37B H 0.912180 0.051026 0.475995 0.110 Uiso 1 1 calc R U . . .
H37C H 0.990979 0.030440 0.563996 0.110 Uiso 1 1 calc R U . . .
C41 C 1.1627(3) 0.11331(16) 0.6339(4) 0.0618(11) Uani 1 1 d . . . . .
C42 C 1.2106(3) 0.07462(16) 0.6527(4) 0.0596(11) Uani 1 1 d . . . . .
H42 H 1.167142 0.052333 0.672298 0.072 Uiso 1 1 calc R U . . .
C43 C 1.3219(4) 0.06883(16) 0.6425(4) 0.0586(11) Uani 1 1 d . . . . .
H43 H 1.353731 0.042732 0.655463 0.070 Uiso 1 1 calc R U . . .
C44 C 1.3852(3) 0.10115(16) 0.6135(4) 0.0589(11) Uani 1 1 d . . . . .
C45 C 1.3408(4) 0.13981(18) 0.6008(5) 0.0774(15) Uani 1 1 d . . . . .
H45 H 1.385461 0.162276 0.584639 0.093 Uiso 1 1 calc R U . . .
C46 C 1.2289(4) 0.14572(19) 0.6119(5) 0.0776(15) Uani 1 1 d . . . . .
H46 H 1.198785 0.172358 0.604095 0.093 Uiso 1 1 calc R U . . .
C47 C 1.5031(3) 0.09334(16) 0.5947(3) 0.0525(10) Uani 1 1 d . . . . .
O48 O 1.5344(2) 0.05618(10) 0.5953(2) 0.0498(6) Uani 1 1 d . . . . .
O49 O 1.5653(2) 0.12197(10) 0.5808(2) 0.0566(7) Uani 1 1 d . . . . .
C51 C 1.0810(9) -0.250000 0.9043(7) 0.091(3) Uani 1 2 d S T P . .
H51A H 1.036360 -0.250001 0.964740 0.110 Uiso 1 2 calc R U P . .
H51B H 1.158617 -0.249999 0.929018 0.110 Uiso 1 2 calc R U P . .
N61 N 1.1185(5) -0.2077(2) 0.7533(5) 0.1047(18) Uani 1 1 d D . . . .
N62 N 1.0563(5) -0.21438(14) 0.8406(5) 0.108(2) Uani 1 1 d D . . . .
C63 C 0.9823(5) -0.18526(15) 0.8413(4) 0.0757(16) Uani 1 1 d D . . . .
C64 C 0.9846(6) -0.15976(19) 0.7642(6) 0.096(2) Uani 1 1 d D . . . .
C65 C 1.0764(6) -0.1750(2) 0.7149(6) 0.0916(18) Uani 1 1 d D . . . .
C66 C 0.8915(7) -0.1863(2) 0.9232(5) 0.108(2) Uani 1 1 d D . . . .
H66A H 0.891788 -0.213121 0.956668 0.162 Uiso 1 1 calc R U . . .
H66B H 0.820062 -0.181285 0.887946 0.162 Uiso 1 1 calc R U . . .
H66C H 0.906995 -0.165028 0.975250 0.162 Uiso 1 1 calc R U . . .
C67 C 1.1160(8) -0.1565(3) 0.6106(9) 0.150(4) Uani 1 1 d D . . . .
H67A H 1.186726 -0.168251 0.596949 0.225 Uiso 1 1 calc R U . . .
H67B H 1.122606 -0.126773 0.616972 0.225 Uiso 1 1 calc R U . . .
H67C H 1.062992 -0.163226 0.553603 0.225 Uiso 1 1 calc R U . . .
C71 C 0.9175(7) -0.1235(2) 0.7305(6) 0.0654(19) Uani 0.687(11) 1 d . U P C 1
C74 C 0.7938(15) -0.0575(4) 0.6674(12) 0.047(3) Uani 0.687(11) 1 d . U P C 1
C77 C 0.7289(3) -0.02111(14) 0.6226(3) 0.0471(9) Uani 1 1 d . . . . .
O78 O 0.7717(2) 0.01298(10) 0.6380(2) 0.0571(7) Uani 1 1 d . . . . .
O79 O 0.6405(3) -0.02731(11) 0.5724(3) 0.0679(9) Uani 1 1 d . . . . .
O81 O 1.0591(6) 0.0188(2) 0.8707(6) 0.151(2) Uani 1 1 d D U . . .
C82 C 1.1576(8) 0.0353(3) 0.9315(8) 0.140(3) Uani 1 1 d D U . . .
H82A H 1.166142 0.022572 1.000582 0.168 Uiso 1 1 calc R U . . .
H82B H 1.224347 0.030545 0.895020 0.168 Uiso 1 1 calc R U . . .
C83 C 1.1336(9) 0.0797(3) 0.9390(8) 0.142(3) Uani 1 1 d D U . . .
H83A H 1.169630 0.091502 1.002546 0.171 Uiso 1 1 calc R U . . .
H83B H 1.158721 0.094635 0.878770 0.171 Uiso 1 1 calc R U . . .
C84 C 1.0209(7) 0.0821(2) 0.9412(6) 0.101(2) Uani 1 1 d D U . . .
H84A H 0.994550 0.109228 0.916613 0.122 Uiso 1 1 calc R U . . .
H84B H 0.998699 0.077951 1.012209 0.122 Uiso 1 1 calc R U . . .
C85 C 0.9784(6) 0.0512(2) 0.8761(5) 0.0983(19) Uani 1 1 d D U . . .
H85A H 0.960046 0.062433 0.806462 0.118 Uiso 1 1 calc R U . . .
H85B H 0.911257 0.040085 0.903039 0.118 Uiso 1 1 calc R U . . .
Br10 Br 0.8432(10) 0.250000 0.8294(5) 0.150(4) Uani 0.18 2 d S T P . .
Mn3B Mn 1.2257(7) -0.250000 0.6718(5) 0.1025(12) Uani 0.3 2 d DS T P A 2
O91 O 1.3511(9) -0.2047(4) 0.6862(11) 0.175(4) Uani 0.7 1 d D U P . .
C95 C 1.3938(17) -0.1801(7) 0.7762(16) 0.232(8) Uani 0.7 1 d D U P B .
H95A H 1.358762 -0.152850 0.776932 0.279 Uiso 0.7 1 calc R U P . .
H95B H 1.382567 -0.194282 0.841861 0.279 Uiso 0.7 1 calc R U P . .
C94 C 1.5107(17) -0.1765(10) 0.7591(18) 0.259(9) Uani 0.7 1 d D U P . .
H94A H 1.548064 -0.155517 0.803435 0.310 Uiso 0.7 1 calc R U P B .
H94B H 1.549585 -0.202931 0.766368 0.310 Uiso 0.7 1 calc R U P . .
C93 C 1.493(2) -0.1636(8) 0.6536(19) 0.257(10) Uani 0.7 1 d D U P B .
H93A H 1.561795 -0.166123 0.618305 0.308 Uiso 0.7 1 calc R U P . .
H93B H 1.470261 -0.134630 0.650657 0.308 Uiso 0.7 1 calc R U P . .
C92 C 1.4100(15) -0.1892(7) 0.6026(14) 0.210(7) Uani 0.7 1 d D U P B .
H92A H 1.361910 -0.173059 0.554104 0.252 Uiso 0.7 1 calc R U P . .
H92B H 1.442638 -0.211816 0.564501 0.252 Uiso 0.7 1 calc R U P . .
C73 C 0.8744(4) -0.05412(18) 0.7367(4) 0.0768(16) Uani 0.687(11) 1 d . U P C 1
H73 H 0.896621 -0.027711 0.760125 0.092 Uiso 0.687(11) 1 calc R U P C 1
C72 C 0.9280(5) -0.08805(18) 0.7768(4) 0.0816(17) Uani 0.687(11) 1 d . U P C 1
H72 H 0.973087 -0.085705 0.838610 0.098 Uiso 0.687(11) 1 calc R U P C 1
C75 C 0.7757(11) -0.0947(3) 0.6196(10) 0.113(5) Uani 0.687(11) 1 d . U P C 1
H75 H 0.720476 -0.097764 0.565666 0.135 Uiso 0.687(11) 1 calc R U P C 1
C76 C 0.8406(13) -0.1278(3) 0.6526(12) 0.125(5) Uani 0.687(11) 1 d . U P C 1
H76 H 0.830577 -0.153591 0.619820 0.149 Uiso 0.687(11) 1 calc R U P C 1
C75A C 0.7269(13) -0.0937(4) 0.6818(10) 0.053(4) Uani 0.313(11) 1 d D . P C 2
H75A H 0.653492 -0.097196 0.656398 0.063 Uiso 0.313(11) 1 calc R U P C 2
C76A C 0.7807(17) -0.1277(5) 0.7230(15) 0.084(7) Uani 0.313(11) 1 d D . P C 2
H76A H 0.741867 -0.152805 0.717261 0.101 Uiso 0.313(11) 1 calc R U P C 2
C74A C 0.771(3) -0.0560(9) 0.675(3) 0.056(10) Uani 0.313(11) 1 d D . P C 2
C71A C 0.8843(13) -0.1298(5) 0.7719(11) 0.0654(19) Uani 0.313(11) 1 d D . P C 2
C72A C 0.9280(5) -0.08805(18) 0.7768(4) 0.0816(17) Uani 0.313(11) 1 d . . P C 2
H72A H 0.998193 -0.084165 0.809967 0.098 Uiso 0.313(11) 1 calc R U P C 2
C73A C 0.8744(4) -0.05412(18) 0.7367(4) 0.0768(16) Uani 0.313(11) 1 d . . P C 2
H73A H 0.906355 -0.028047 0.749843 0.092 Uiso 0.313(11) 1 calc R U P C 2
C110 C 1.156(5) -0.250000 0.600(3) 0.099(11) Uani 0.15 2 d DS TU P B 1
O111 O 1.107(4) -0.250000 0.519(3) 0.087(11) Uani 0.15 2 d DS TU P B 1

loop_
_atom_site_aniso_label
_atom_site_aniso_U_11
_atom_site_aniso_U_22
_atom_site_aniso_U_33
_atom_site_aniso_U_23
_atom_site_aniso_U_13
_atom_site_aniso_U_12
Mn1 0.0346(4) 0.0700(6) 0.0270(3) 0.0042(3) -0.0042(3) -0.0057(4)
Br1 0.124(5) 0.081(3) 0.110(4) 0.000 0.023(3) 0.000
C1 0.0398(19) 0.063(2) 0.0386(17) -0.0015(16) 0.0075(14) -0.0006(17)
Mn2 0.0331(3) 0.0637(4) 0.0258(3) 0.0008(2) -0.00246(18) -0.0022(2)
Br2 0.084(3) 0.159(4) 0.235(6) 0.000 -0.016(3) 0.000
Mn3 0.103(2) 0.0799(15) 0.123(4) 0.000 -0.007(3) 0.000
N11 0.0436(17) 0.067(2) 0.0322(14) -0.0050(13) 0.0054(11) -0.0090(15)
N12 0.0474(18) 0.064(2) 0.0294(14) -0.0046(13) 0.0027(11) -0.0108(15)
C13 0.052(2) 0.079(3) 0.0249(15) 0.0000(15) 0.0021(14) -0.009(2)
C14 0.046(2) 0.082(3) 0.0295(16) -0.0047(17) 0.0037(14) -0.010(2)
C15 0.050(2) 0.082(3) 0.0308(16) -0.0094(17) 0.0032(14) -0.018(2)
C16 0.085(3) 0.082(3) 0.0321(18) -0.0005(18) 0.0040(18) -0.027(3)
C17 0.122(5) 0.108(4) 0.042(2) -0.028(3) 0.016(3) -0.054(4)
C21 0.052(2) 0.094(3) 0.0264(16) -0.0042(17) 0.0031(15) -0.018(2)
C22 0.061(3) 0.168(6) 0.0305(19) 0.003(3) -0.0006(18) -0.043(3)
C23 0.056(3) 0.146(5) 0.036(2) 0.002(3) -0.0031(18) -0.016(3)
C24 0.051(2) 0.080(3) 0.0260(15) -0.0004(16) 0.0014(14) -0.011(2)
C25 0.051(2) 0.097(3) 0.042(2) -0.001(2) 0.0038(17) -0.023(2)
C26 0.054(3) 0.105(4) 0.038(2) -0.003(2) -0.0039(17) -0.019(2)
C27 0.047(2) 0.075(3) 0.0288(16) -0.0019(16) 0.0005(13) -0.001(2)
O28 0.0522(17) 0.099(2) 0.0277(12) 0.0013(13) -0.0003(11) -0.0147(15)
O29 0.078(2) 0.086(2) 0.0352(14) 0.0038(13) 0.0111(13) -0.0249(18)
N31 0.0373(16) 0.068(2) 0.0329(14) -0.0047(13) 0.0025(11) -0.0030(15)
N32 0.0341(15) 0.0621(19) 0.0366(14) -0.0026(13) 0.0051(11) -0.0038(14)
C33 0.0365(19) 0.071(3) 0.047(2) -0.0013(18) 0.0014(15) -0.0041(18)
C34 0.0327(18) 0.072(3) 0.058(2) -0.007(2) 0.0063(15) -0.0044(18)
C35 0.036(2) 0.078(3) 0.050(2) -0.0074(19) 0.0057(15) -0.0009(19)
C36 0.053(3) 0.106(4) 0.077(3) -0.034(3) 0.018(2) -0.025(3)
C37 0.043(2) 0.096(4) 0.082(3) -0.029(3) 0.012(2) -0.003(2)
C41 0.034(2) 0.081(3) 0.072(3) -0.001(2) 0.0115(18) -0.004(2)
C42 0.0308(19) 0.075(3) 0.074(3) -0.003(2) 0.0082(17) -0.0051(19)
C43 0.039(2) 0.073(3) 0.065(3) 0.003(2) 0.0109(18) -0.001(2)
C44 0.0325(19) 0.080(3) 0.065(3) 0.000(2) 0.0081(17) 0.000(2)
C45 0.043(2) 0.078(3) 0.112(5) 0.008(3) 0.015(3) -0.007(2)
C46 0.039(2) 0.078(3) 0.116(5) 0.002(3) 0.009(2) 0.000(2)
C47 0.0325(18) 0.081(3) 0.0431(19) -0.0016(18) -0.0006(14) 0.0044(19)
O48 0.0361(13) 0.0760(19) 0.0370(13) -0.0017(12) -0.0003(10) -0.0007(13)
O49 0.0325(13) 0.079(2) 0.0583(17) 0.0125(14) 0.0013(11) -0.0050(14)
C51 0.127(8) 0.053(4) 0.087(5) 0.000 -0.050(5) 0.000
N61 0.100(4) 0.117(5) 0.096(4) 0.015(4) -0.006(3) -0.015(4)
N62 0.128(5) 0.052(3) 0.132(5) 0.000(3) -0.076(4) 0.001(3)
C63 0.107(4) 0.056(3) 0.060(3) -0.002(2) -0.027(3) 0.001(3)
C64 0.111(5) 0.077(4) 0.095(4) -0.008(3) -0.043(4) 0.007(4)
C65 0.078(4) 0.083(4) 0.112(5) 0.013(4) -0.005(4) 0.001(3)
C66 0.162(8) 0.085(4) 0.075(4) 0.010(3) -0.005(4) 0.014(5)
C67 0.103(6) 0.153(8) 0.195(11) 0.069(8) 0.018(6) 0.005(6)
C71 0.085(5) 0.062(3) 0.046(4) 0.016(3) -0.017(3) -0.009(3)
C74 0.037(7) 0.065(5) 0.037(4) 0.006(3) -0.006(4) 0.008(4)
C77 0.044(2) 0.067(3) 0.0287(15) -0.0037(15) -0.0065(13) 0.0045(18)
O78 0.0492(16) 0.0690(19) 0.0510(16) 0.0023(13) -0.0112(12) 0.0026(15)
O79 0.0514(18) 0.079(2) 0.069(2) -0.0019(16) -0.0263(15) 0.0032(15)
O81 0.122(5) 0.149(5) 0.176(6) -0.017(4) -0.031(4) 0.002(4)
C82 0.110(6) 0.160(7) 0.143(8) 0.032(6) -0.033(5) -0.011(5)
C83 0.142(6) 0.170(7) 0.114(6) -0.037(6) 0.005(6) -0.043(6)
C84 0.118(5) 0.107(5) 0.079(4) -0.017(3) 0.005(4) -0.005(4)
C85 0.099(5) 0.121(5) 0.072(4) 0.007(3) -0.011(3) -0.006(4)
Br10 0.294(12) 0.067(3) 0.089(4) 0.000 0.015(5) 0.000
Mn3B 0.103(2) 0.0799(15) 0.123(4) 0.000 -0.007(3) 0.000
O91 0.149(8) 0.165(9) 0.213(12) 0.014(7) 0.037(7) 0.041(7)
C95 0.212(16) 0.204(17) 0.286(17) -0.048(14) 0.056(15) -0.001(16)
C94 0.222(15) 0.32(2) 0.243(18) -0.04(2) 0.056(15) -0.052(18)
C93 0.222(18) 0.27(2) 0.27(2) 0.011(19) 0.016(15) -0.059(15)
C92 0.128(12) 0.237(18) 0.264(15) 0.065(14) 0.010(11) -0.020(12)
C73 0.069(3) 0.078(3) 0.078(3) -0.023(3) -0.038(3) 0.015(3)
C72 0.078(4) 0.081(3) 0.079(3) -0.020(3) -0.044(3) 0.021(3)
C75 0.135(9) 0.076(5) 0.114(8) -0.005(5) -0.090(8) -0.002(5)
C76 0.168(11) 0.066(5) 0.126(9) -0.012(6) -0.096(9) 0.008(6)
C75A 0.061(8) 0.067(9) 0.029(6) 0.002(5) -0.010(5) -0.003(7)
C76A 0.134(18) 0.048(8) 0.064(11) -0.007(7) -0.054(12) 0.009(10)
C74A 0.025(13) 0.085(16) 0.057(13) -0.016(10) -0.006(8) 0.006(9)
C71A 0.085(5) 0.062(3) 0.046(4) 0.016(3) -0.017(3) -0.009(3)
C72A 0.078(4) 0.081(3) 0.079(3) -0.020(3) -0.044(3) 0.021(3)
C73A 0.069(3) 0.078(3) 0.078(3) -0.023(3) -0.038(3) 0.015(3)
C110 0.101(11) 0.06(2) 0.13(2) 0.000 -0.033(18) 0.000
O111 0.09(3) 0.046(17) 0.12(2) 0.000 -0.020(19) 0.000

loop_
_atom_type_symbol
_atom_type_description
_atom_type_scat_dispersion_real
_atom_type_scat_dispersion_imag
_atom_type_scat_source
C C 0.0033 0.0016 'International Tables Vol C Tables 4.2.6.8 and 6.1.1.4'
H H 0.0000 0.0000 'International Tables Vol C Tables 4.2.6.8 and 6.1.1.4'
Br Br -0.2901 2.4595 'International Tables Vol C Tables 4.2.6.8 and 6.1.1.4'
Mn Mn 0.3368 0.7283 'International Tables Vol C Tables 4.2.6.8 and 6.1.1.4'
N N 0.0061 0.0033 'International Tables Vol C Tables 4.2.6.8 and 6.1.1.4'
O O 0.0106 0.0060 'International Tables Vol C Tables 4.2.6.8 and 6.1.1.4'

loop_
_geom_angle_atom_site_label_1
_geom_angle_atom_site_label_2
_geom_angle_atom_site_label_3
_geom_angle
_geom_angle_site_symmetry_1
_geom_angle_site_symmetry_3
_geom_angle_publ_flag
O29 Mn1 O29 180.00(18) 3_657 1_554 ?
O29 Mn1 O48 89.21(12) 3_657 3_756 ?
O29 Mn1 O48 90.79(12) 3_657 1_455 ?
O29 Mn1 O48 90.79(12) 1_554 3_756 ?
O29 Mn1 O48 89.21(12) 1_554 1_455 ?
O29 Mn1 O79 85.39(15) 3_657 . ?
O29 Mn1 O79 94.61(15) 3_657 3_656 ?
O29 Mn1 O79 85.39(15) 1_554 3_656 ?
O29 Mn1 O79 94.61(15) 1_554 . ?
O48 Mn1 O48 180.00(10) 1_455 3_756 ?
O79 Mn1 O48 91.13(12) 3_656 1_455 ?
O79 Mn1 O48 88.87(12) 3_656 3_756 ?
O79 Mn1 O48 88.87(12) . 1_455 ?
O79 Mn1 O48 91.13(12) . 3_756 ?
O79 Mn1 O79 180.0 . 3_656 ?
H1A C1 H1B 107.8 . . ?
N11 C1 H1A 109.0 . . ?
N11 C1 H1B 109.0 . . ?
N32 C1 H1A 109.0 . . ?
N32 C1 H1B 109.0 . . ?
N32 C1 N11 112.9(3) . . ?
N12 Mn2 O49 77.64(12) . 1_455 ?
O28 Mn2 N12 164.78(13) 1_554 . ?
O28 Mn2 N31 90.27(11) 1_554 . ?
O28 Mn2 O48 98.75(11) 1_554 1_455 ?
O28 Mn2 O49 92.97(12) 1_554 1_455 ?
N31 Mn2 N12 81.02(11) . . ?
N31 Mn2 O49 105.97(12) . 1_455 ?
O48 Mn2 N12 86.08(11) 1_455 . ?
O48 Mn2 N31 160.19(13) 1_455 . ?
O48 Mn2 O49 56.23(11) 1_455 1_455 ?
O78 Mn2 N12 90.34(12) . . ?
O78 Mn2 O28 102.98(13) . 1_554 ?
O78 Mn2 N31 95.53(13) . . ?
O78 Mn2 O48 99.54(12) . 1_455 ?
O78 Mn2 O49 153.16(12) . 1_455 ?
N61 Mn3 Br2 101.9(3) 4 . ?
N61 Mn3 Br2 101.9(3) . . ?
N61 Mn3 N61 83.6(4) 4 . ?
N61 Mn3 O91 93.3(4) 4 4 ?
N61 Mn3 O91 93.3(4) . . ?
N61 Mn3 O91 170.4(5) . 4 ?
N61 Mn3 O91 170.4(5) 4 . ?
O91 Mn3 Br2 87.7(4) 4 . ?
O91 Mn3 Br2 87.7(4) . . ?
O91 Mn3 O91 88.3(6) . 4 ?
C110 Mn3 Br2 177.9(19) . . ?
C110 Mn3 N61 76.6(14) . 4 ?
C110 Mn3 N61 76.6(14) . . ?
C110 Mn3 O91 93.8(14) . 4 ?
C110 Mn3 O91 93.8(14) . . ?
N12 N11 C1 117.5(3) . . ?
C15 N11 C1 130.9(3) . . ?
C15 N11 N12 111.6(3) . . ?
N11 N12 Mn2 120.2(2) . . ?
C13 N12 Mn2 133.0(3) . . ?
C13 N12 N11 105.7(3) . . ?
N12 C13 C14 111.0(4) . . ?
N12 C13 C16 121.3(3) . . ?
C14 C13 C16 127.7(4) . . ?
C13 C14 C21 128.7(4) . . ?
C15 C14 C13 104.9(3) . . ?
C15 C14 C21 126.4(4) . . ?
N11 C15 C14 106.7(3) . . ?
N11 C15 C17 122.0(4) . . ?
C14 C15 C17 131.3(4) . . ?
C13 C16 H16A 109.5 . . ?
C13 C16 H16B 109.5 . . ?
C13 C16 H16C 109.5 . . ?
H16A C16 H16B 109.5 . . ?
H16A C16 H16C 109.5 . . ?
H16B C16 H16C 109.5 . . ?
C15 C17 H17A 109.5 . . ?
C15 C17 H17B 109.5 . . ?
C15 C17 H17C 109.5 . . ?
H17A C17 H17B 109.5 . . ?
H17A C17 H17C 109.5 . . ?
H17B C17 H17C 109.5 . . ?
C22 C21 C14 119.6(4) . . ?
C22 C21 C26 118.4(4) . . ?
C26 C21 C14 121.9(4) . . ?
C21 C22 H22 119.7 . . ?
C21 C22 C23 120.6(5) . . ?
C23 C22 H22 119.7 . . ?
C22 C23 H23 119.4 . . ?
C24 C23 C22 121.2(4) . . ?
C24 C23 H23 119.4 . . ?
C23 C24 C25 117.9(4) . . ?
C23 C24 C27 122.5(4) . . ?
C25 C24 C27 119.6(4) . . ?
C24 C25 H25 119.4 . . ?
C26 C25 C24 121.2(4) . . ?
C26 C25 H25 119.4 . . ?
C21 C26 H26 119.7 . . ?
C25 C26 C21 120.5(4) . . ?
C25 C26 H26 119.7 . . ?
O28 C27 C24 117.1(4) . . ?
O29 C27 C24 116.8(3) . . ?
O29 C27 O28 126.1(4) . . ?
C27 O28 Mn2 127.7(3) . 1_556 ?
C27 O29 Mn1 142.7(3) . 1_556 ?
N32 N31 Mn2 122.9(2) . . ?
C35 N31 Mn2 128.8(3) . . ?
C35 N31 N32 106.5(3) . . ?
N31 N32 C1 117.2(3) . . ?
N31 N32 C33 111.4(3) . . ?
C33 N32 C1 130.4(3) . . ?
N32 C33 C34 106.4(3) . . ?
N32 C33 C36 122.7(4) . . ?
C34 C33 C36 130.9(4) . . ?
C33 C34 C35 105.6(3) . . ?
C33 C34 C41 127.9(4) . . ?
C35 C34 C41 126.4(4) . . ?
N31 C35 C34 110.1(4) . . ?
N31 C35 C37 120.4(4) . . ?
C34 C35 C37 129.5(4) . . ?
C33 C36 H36A 109.5 . . ?
C33 C36 H36B 109.5 . . ?
C33 C36 H36C 109.5 . . ?
H36A C36 H36B 109.5 . . ?
H36A C36 H36C 109.5 . . ?
H36B C36 H36C 109.5 . . ?
C35 C37 H37A 109.5 . . ?
C35 C37 H37B 109.5 . . ?
C35 C37 H37C 109.5 . . ?
H37A C37 H37B 109.5 . . ?
H37A C37 H37C 109.5 . . ?
H37B C37 H37C 109.5 . . ?
C42 C41 C34 118.9(4) . . ?
C46 C41 C34 122.6(5) . . ?
C46 C41 C42 118.5(4) . . ?
C41 C42 H42 119.8 . . ?
C43 C42 C41 120.5(4) . . ?
C43 C42 H42 119.8 . . ?
C42 C43 H43 120.1 . . ?
C44 C43 C42 119.9(4) . . ?
C44 C43 H43 120.1 . . ?
C43 C44 C45 120.3(4) . . ?
C43 C44 C47 118.8(4) . . ?
C45 C44 C47 120.8(4) . . ?
C44 C45 H45 120.2 . . ?
C44 C45 C46 119.7(5) . . ?
C46 C45 H45 120.2 . . ?
C41 C46 C45 120.9(5) . . ?
C41 C46 H46 119.6 . . ?
C45 C46 H46 119.6 . . ?
O48 C47 C44 117.0(4) . . ?
O49 C47 C44 120.7(4) . . ?
O49 C47 O48 122.2(4) . . ?
Mn2 O48 Mn1 107.62(12) 1_655 1_655 ?
C47 O48 Mn1 137.0(2) . 1_655 ?
C47 O48 Mn2 96.0(2) . 1_655 ?
C47 O49 Mn2 85.0(3) . 1_655 ?
H51A C51 H51B 108.6 . . ?
N62 C51 H51A 110.3 4 . ?
N62 C51 H51A 110.3 . . ?
N62 C51 H51B 110.3 . . ?
N62 C51 H51B 110.3 4 . ?
N62 C51 N62 106.9(6) . 4 ?
N62 N61 Mn3 115.8(5) . . ?
N62 N61 Mn3B 130.5(5) . . ?
C65 N61 Mn3 141.9(6) . . ?
C65 N61 N62 102.3(6) . . ?
C65 N61 Mn3B 125.0(6) . . ?
N61 N62 C51 118.3(7) . . ?
C63 N62 C51 134.0(8) . . ?
C63 N62 N61 107.7(5) . . ?
N62 C63 C66 120.4(6) . . ?
C64 C63 N62 113.9(7) . . ?
C64 C63 C66 125.3(6) . . ?
C63 C64 C65 100.4(6) . . ?
C63 C64 C71 133.7(8) . . ?
C63 C64 C71A 106.8(9) . . ?
C65 C64 C71 125.9(7) . . ?
C65 C64 C71A 152.8(9) . . ?
N61 C65 C64 115.6(7) . . ?
N61 C65 C67 120.8(7) . . ?
C64 C65 C67 123.2(7) . . ?
C63 C66 H66A 109.5 . . ?
C63 C66 H66B 109.5 . . ?
C63 C66 H66C 109.5 . . ?
H66A C66 H66B 109.5 . . ?
H66A C66 H66C 109.5 . . ?
H66B C66 H66C 109.5 . . ?
C65 C67 H67A 109.5 . . ?
C65 C67 H67B 109.5 . . ?
C65 C67 H67C 109.5 . . ?
H67A C67 H67B 109.5 . . ?
H67A C67 H67C 109.5 . . ?
H67B C67 H67C 109.5 . . ?
C72 C71 C64 122.1(6) . . ?
C72 C71 C76 118.8(8) . . ?
C76 C71 C64 119.1(7) . . ?
C73 C74 C77 123.7(11) . . ?
C73 C74 C75 118.8(13) . . ?
C75 C74 C77 116.8(12) . . ?
O78 C77 C74 115.5(6) . . ?
O78 C77 O79 125.1(4) . . ?
O78 C77 C74A 120.7(13) . . ?
O79 C77 C74 119.3(7) . . ?
O79 C77 C74A 113.6(13) . . ?
C77 O78 Mn2 126.9(3) . . ?
C77 O79 Mn1 145.6(3) . . ?
C85 O81 C82 104.1(7) . . ?
O81 C82 H82A 111.1 . . ?
O81 C82 H82B 111.1 . . ?
H82A C82 H82B 109.1 . . ?
C83 C82 O81 103.1(7) . . ?
C83 C82 H82A 111.1 . . ?
C83 C82 H82B 111.1 . . ?
C82 C83 H83A 110.7 . . ?
C82 C83 H83B 110.7 . . ?
H83A C83 H83B 108.8 . . ?
C84 C83 C82 105.0(8) . . ?
C84 C83 H83A 110.7 . . ?
C84 C83 H83B 110.7 . . ?
C83 C84 H84A 110.5 . . ?
C83 C84 H84B 110.5 . . ?
C83 C84 C85 106.3(7) . . ?
H84A C84 H84B 108.7 . . ?
C85 C84 H84A 110.5 . . ?
C85 C84 H84B 110.5 . . ?
O81 C85 H85A 109.9 . . ?
O81 C85 H85B 109.9 . . ?
C84 C85 O81 109.0(6) . . ?
C84 C85 H85A 109.9 . . ?
C84 C85 H85B 109.9 . . ?
H85A C85 H85B 108.3 . . ?
N61 Mn3B Br1 111.7(3) . . ?
N61 Mn3B Br1 111.7(3) 4 . ?
N61 Mn3B N61 76.7(4) 4 . ?
O91 Mn3B Br1 101.5(5) 4 . ?
O91 Mn3B Br1 101.5(5) . . ?
O91 Mn3B N61 88.7(4) 4 4 ?
O91 Mn3B N61 146.7(5) . 4 ?
O91 Mn3B N61 146.7(5) 4 . ?
O91 Mn3B N61 88.7(4) . . ?
O91 Mn3B O91 87.5(7) . 4 ?
C95 O91 Mn3 110.8(11) . . ?
C95 O91 Mn3B 131.2(12) . . ?
C92 O91 Mn3 145.4(12) . . ?
C92 O91 Mn3B 125.1(11) . . ?
C92 O91 C95 103.5(13) . . ?
O91 C95 H95A 111.2 . . ?
O91 C95 H95B 111.2 . . ?
H95A C95 H95B 109.1 . . ?
C94 C95 O91 102.8(14) . . ?
C94 C95 H95A 111.2 . . ?
C94 C95 H95B 111.2 . . ?
C95 C94 H94A 112.8 . . ?
C95 C94 H94B 112.8 . . ?
H94A C94 H94B 110.2 . . ?
C93 C94 C95 94.7(16) . . ?
C93 C94 H94A 112.8 . . ?
C93 C94 H94B 112.8 . . ?
C94 C93 H93A 109.9 . . ?
C94 C93 H93B 109.9 . . ?
C94 C93 C92 108.8(16) . . ?
H93A C93 H93B 108.3 . . ?
C92 C93 H93A 109.9 . . ?
C92 C93 H93B 109.9 . . ?
O91 C92 C93 103.7(14) . . ?
O91 C92 H92A 111.0 . . ?
O91 C92 H92B 111.0 . . ?
C93 C92 H92A 111.0 . . ?
C93 C92 H92B 111.0 . . ?
H92A C92 H92B 109.0 . . ?
C74 C73 H73 119.3 . . ?
C74 C73 C72 121.3(8) . . ?
C72 C73 H73 119.3 . . ?
C71 C72 C73 120.6(5) . . ?
C71 C72 H72 119.7 . . ?
C73 C72 H72 119.7 . . ?
C74 C75 H75 120.9 . . ?
C74 C75 C76 118.2(10) . . ?
C76 C75 H75 120.9 . . ?
C71 C76 C75 120.7(9) . . ?
C71 C76 H76 119.6 . . ?
C75 C76 H76 119.6 . . ?
C76A C75A H75A 117.4 . . ?
C74A C75A H75A 117.4 . . ?
C74A C75A C76A 125(2) . . ?
C75A C76A H76A 115.9 . . ?
C75A C76A C71A 128.2(16) . . ?
C71A C76A H76A 115.9 . . ?
C77 C74A C73A 120.7(17) . . ?
C75A C74A C77 130(3) . . ?
C75A C74A C73A 110(3) . . ?
C76A C71A C64 134.3(14) . . ?
C76A C71A C72A 107.3(12) . . ?
C72A C71A C64 106.9(11) . . ?
C71A C72A H72A 117.7 . . ?
C73A C72A C71A 124.6(7) . . ?
C73A C72A H72A 117.7 . . ?
C74A C73A H73A 118.2 . . ?
C72A C73A C74A 123.7(12) . . ?
C72A C73A H73A 118.2 . . ?
O111 C110 Mn3 179(6) . . ?

loop_
_geom_bond_atom_site_label_1
_geom_bond_atom_site_label_2
_geom_bond_distance
_geom_bond_site_symmetry_2
_geom_bond_publ_flag
Mn1 O29 2.111(3) 3_657 ?
Mn1 O29 2.111(3) 1_554 ?
Mn1 O48 2.241(3) 3_756 ?
Mn1 O48 2.241(3) 1_455 ?
Mn1 O79 2.115(3) . ?
Mn1 O79 2.115(3) 3_656 ?
Br1 Mn3B 2.530(9) . ?
C1 H1A 0.9900 . ?
C1 H1B 0.9900 . ?
C1 N11 1.436(5) . ?
C1 N32 1.435(5) . ?
Mn2 N12 2.324(3) . ?
Mn2 O28 2.111(3) 1_554 ?
Mn2 N31 2.238(3) . ?
Mn2 O48 2.185(3) 1_455 ?
Mn2 O49 2.447(3) 1_455 ?
Mn2 O78 2.090(3) . ?
Br2 Mn3 2.547(7) . ?
Mn3 N61 2.077(8) 4 ?
Mn3 N61 2.077(9) . ?
Mn3 O91 2.127(13) 4 ?
Mn3 O91 2.127(13) . ?
Mn3 C110 1.950(17) . ?
N11 N12 1.366(5) . ?
N11 C15 1.356(5) . ?
N12 C13 1.325(5) . ?
C13 C14 1.414(5) . ?
C13 C16 1.497(6) . ?
C14 C15 1.390(6) . ?
C14 C21 1.470(5) . ?
C15 C17 1.491(6) . ?
C16 H16A 0.9800 . ?
C16 H16B 0.9800 . ?
C16 H16C 0.9800 . ?
C17 H17A 0.9800 . ?
C17 H17B 0.9800 . ?
C17 H17C 0.9800 . ?
C21 C22 1.384(6) . ?
C21 C26 1.410(6) . ?
C22 H22 0.9500 . ?
C22 C23 1.392(6) . ?
C23 H23 0.9500 . ?
C23 C24 1.386(7) . ?
C24 C25 1.405(6) . ?
C24 C27 1.497(5) . ?
C25 H25 0.9500 . ?
C25 C26 1.371(6) . ?
C26 H26 0.9500 . ?
C27 O28 1.270(5) . ?
C27 O29 1.238(5) . ?
N31 N32 1.366(5) . ?
N31 C35 1.337(5) . ?
N32 C33 1.373(5) . ?
C33 C34 1.393(6) . ?
C33 C36 1.493(6) . ?
C34 C35 1.426(6) . ?
C34 C41 1.466(6) . ?
C35 C37 1.498(7) . ?
C36 H36A 0.9800 . ?
C36 H36B 0.9800 . ?
C36 H36C 0.9800 . ?
C37 H37A 0.9800 . ?
C37 H37B 0.9800 . ?
C37 H37C 0.9800 . ?
C41 C42 1.411(7) . ?
C41 C46 1.380(7) . ?
C42 H42 0.9500 . ?
C42 C43 1.401(6) . ?
C43 H43 0.9500 . ?
C43 C44 1.382(7) . ?
C44 C45 1.384(8) . ?
C44 C47 1.512(6) . ?
C45 H45 0.9500 . ?
C45 C46 1.411(7) . ?
C46 H46 0.9500 . ?
C47 O48 1.275(6) . ?
C47 O49 1.232(5) . ?
C51 H51A 0.9900 . ?
C51 H51B 0.9900 . ?
C51 N62 1.450(7) . ?
C51 N62 1.450(7) 4 ?
N61 N62 1.429(9) . ?
N61 C65 1.274(9) . ?
N61 Mn3B 2.231(10) . ?
N62 C63 1.320(8) . ?
C63 C64 1.306(9) . ?
C63 C66 1.596(9) . ?
C64 C65 1.428(10) . ?
C64 C71 1.495(10) . ?
C64 C71A 1.586(14) . ?
C65 C67 1.592(10) . ?
C66 H66A 0.9800 . ?
C66 H66B 0.9800 . ?
C66 H66C 0.9800 . ?
C67 H67A 0.9800 . ?
C67 H67B 0.9800 . ?
C67 H67C 0.9800 . ?
C71 C72 1.309(9) . ?
C71 C76 1.348(11) . ?
C74 C77 1.528(15) . ?
C74 C73 1.302(17) . ?
C74 C75 1.378(17) . ?
C77 O78 1.244(5) . ?
C77 O79 1.250(5) . ?
C77 C74A 1.41(4) . ?
O81 C82 1.504(10) . ?
O81 C85 1.459(9) . ?
C82 H82A 0.9900 . ?
C82 H82B 0.9900 . ?
C82 C83 1.488(13) . ?
C83 H83A 0.9900 . ?
C83 H83B 0.9900 . ?
C83 C84 1.395(11) . ?
C84 H84A 0.9900 . ?
C84 H84B 0.9900 . ?
C84 C85 1.398(9) . ?
C85 H85A 0.9900 . ?
C85 H85B 0.9900 . ?
Mn3B O91 2.141(14) . ?
Mn3B O91 2.141(14) 4 ?
O91 C95 1.489(13) . ?
O91 C92 1.439(12) . ?
C95 H95A 0.9900 . ?
C95 H95B 0.9900 . ?
C95 C94 1.479(14) . ?
C94 H94A 0.9900 . ?
C94 H94B 0.9900 . ?
C94 C93 1.438(14) . ?
C93 H93A 0.9900 . ?
C93 H93B 0.9900 . ?
C93 C92 1.453(13) . ?
C92 H92A 0.9900 . ?
C92 H92B 0.9900 . ?
C73 H73 0.9500 . ?
C73 C72 1.376(8) . ?
C72 H72 0.9500 . ?
C75 H75 0.9500 . ?
C75 C76 1.397(14) . ?
C76 H76 0.9500 . ?
C75A H75A 0.9500 . ?
C75A C76A 1.384(15) . ?
C75A C74A 1.354(19) . ?
C76A H76A 0.9500 . ?
C76A C71A 1.391(16) . ?
C74A C73A 1.47(4) . ?
C71A C72A 1.468(19) . ?
C72A H72A 0.9500 . ?
C72A C73A 1.376(8) . ?
C73A H73A 0.9500 . ?
C110 O111 1.184(18) . ?

loop_
_geom_torsion_atom_site_label_1
_geom_torsion_atom_site_label_2
_geom_torsion_atom_site_label_3
_geom_torsion_atom_site_label_4
_geom_torsion
_geom_torsion_site_symmetry_1
_geom_torsion_site_symmetry_2
_geom_torsion_site_symmetry_3
_geom_torsion_site_symmetry_4
_geom_torsion_publ_flag
C1 N11 N12 Mn2 10.4(4) . . . . ?
C1 N11 N12 C13 -179.7(4) . . . . ?
C1 N11 C15 C14 -179.2(4) . . . . ?
C1 N11 C15 C17 0.6(8) . . . . ?
C1 N32 C33 C34 169.4(4) . . . . ?
C1 N32 C33 C36 -10.9(7) . . . . ?
Mn2 N12 C13 C14 166.2(3) . . . . ?
Mn2 N12 C13 C16 -13.4(7) . . . . ?
Mn2 N31 N32 C1 -4.6(4) . . . . ?
Mn2 N31 N32 C33 165.0(3) . . . . ?
Mn2 N31 C35 C34 -164.9(3) . . . . ?
Mn2 N31 C35 C37 15.6(6) . . . . ?
Mn3 N61 N62 C51 -1.6(7) . . . . ?
Mn3 N61 N62 C63 -179.1(4) . . . . ?
Mn3 N61 C65 C64 177.3(6) . . . . ?
Mn3 N61 C65 C67 4.7(13) . . . . ?
Mn3 O91 C95 C94 137.3(16) . . . . ?
Mn3 O91 C92 C93 -162.9(17) . . . . ?
N11 C1 N32 N31 67.9(4) . . . . ?
N11 C1 N32 C33 -99.4(5) . . . . ?
N11 N12 C13 C14 -1.8(5) . . . . ?
N11 N12 C13 C16 178.6(4) . . . . ?
N12 N11 C15 C14 -0.6(5) . . . . ?
N12 N11 C15 C17 179.2(5) . . . . ?
N12 C13 C14 C15 1.4(5) . . . . ?
N12 C13 C14 C21 -178.9(4) . . . . ?
C13 C14 C15 N11 -0.5(5) . . . . ?
C13 C14 C15 C17 179.7(6) . . . . ?
C13 C14 C21 C22 134.8(6) . . . . ?
C13 C14 C21 C26 -45.6(8) . . . . ?
C14 C21 C22 C23 -179.7(6) . . . . ?
C14 C21 C26 C25 179.4(5) . . . . ?
C15 N11 N12 Mn2 -168.4(3) . . . . ?
C15 N11 N12 C13 1.5(5) . . . . ?
C15 C14 C21 C22 -45.6(8) . . . . ?
C15 C14 C21 C26 134.0(5) . . . . ?
C16 C13 C14 C15 -178.9(5) . . . . ?
C16 C13 C14 C21 0.8(8) . . . . ?
C21 C14 C15 N11 179.8(4) . . . . ?
C21 C14 C15 C17 0.0(9) . . . . ?
C21 C22 C23 C24 -1.7(11) . . . . ?
C22 C21 C26 C25 -1.0(9) . . . . ?
C22 C23 C24 C25 3.0(9) . . . . ?
C22 C23 C24 C27 -178.0(6) . . . . ?
C23 C24 C25 C26 -3.3(8) . . . . ?
C23 C24 C27 O28 23.9(7) . . . . ?
C23 C24 C27 O29 -156.3(5) . . . . ?
C24 C25 C26 C21 2.4(9) . . . . ?
C24 C27 O28 Mn2 169.3(3) . . . 1_556 ?
C24 C27 O29 Mn1 -173.4(4) . . . 1_556 ?
C25 C24 C27 O28 -157.1(5) . . . . ?
C25 C24 C27 O29 22.7(7) . . . . ?
C26 C21 C22 C23 0.6(10) . . . . ?
C27 C24 C25 C26 177.6(5) . . . . ?
O28 C27 O29 Mn1 6.4(9) . . . 1_556 ?
O29 C27 O28 Mn2 -10.5(7) . . . 1_556 ?
N31 N32 C33 C34 1.6(5) . . . . ?
N31 N32 C33 C36 -178.7(4) . . . . ?
N32 C1 N11 N12 -70.7(4) . . . . ?
N32 C1 N11 C15 107.8(5) . . . . ?
N32 N31 C35 C34 -0.2(5) . . . . ?
N32 N31 C35 C37 -179.7(4) . . . . ?
N32 C33 C34 C35 -1.6(5) . . . . ?
N32 C33 C34 C41 -178.7(4) . . . . ?
C33 C34 C35 N31 1.1(5) . . . . ?
C33 C34 C35 C37 -179.4(5) . . . . ?
C33 C34 C41 C42 129.2(5) . . . . ?
C33 C34 C41 C46 -51.4(8) . . . . ?
C34 C41 C42 C43 175.3(4) . . . . ?
C34 C41 C46 C45 -174.8(5) . . . . ?
C35 N31 N32 C1 -170.4(4) . . . . ?
C35 N31 N32 C33 -0.9(4) . . . . ?
C35 C34 C41 C42 -47.4(7) . . . . ?
C35 C34 C41 C46 132.0(6) . . . . ?
C36 C33 C34 C35 178.8(5) . . . . ?
C36 C33 C34 C41 1.6(8) . . . . ?
C41 C34 C35 N31 178.3(4) . . . . ?
C41 C34 C35 C37 -2.2(9) . . . . ?
C41 C42 C43 C44 -0.3(8) . . . . ?
C42 C41 C46 C45 4.6(9) . . . . ?
C42 C43 C44 C45 4.1(8) . . . . ?
C42 C43 C44 C47 -175.1(4) . . . . ?
C43 C44 C45 C46 -3.5(9) . . . . ?
C43 C44 C47 O48 7.8(6) . . . . ?
C43 C44 C47 O49 -171.3(4) . . . . ?
C44 C45 C46 C41 -0.9(10) . . . . ?
C44 C47 O48 Mn1 65.3(5) . . . 1_655 ?
C44 C47 O48 Mn2 -170.7(3) . . . 1_655 ?
C44 C47 O49 Mn2 171.6(4) . . . 1_655 ?
C45 C44 C47 O48 -171.4(5) . . . . ?
C45 C44 C47 O49 9.5(7) . . . . ?
C46 C41 C42 C43 -4.0(8) . . . . ?
C47 C44 C45 C46 175.6(5) . . . . ?
O48 C47 O49 Mn2 -7.5(4) . . . 1_655 ?
O49 C47 O48 Mn1 -115.6(4) . . . 1_655 ?
O49 C47 O48 Mn2 8.4(4) . . . 1_655 ?
C51 N62 C63 C64 -175.8(6) . . . . ?
C51 N62 C63 C66 -2.9(9) . . . . ?
N61 N62 C63 C64 1.2(7) . . . . ?
N61 N62 C63 C66 174.1(5) . . . . ?
N62 C51 N62 N61 -64.3(10) 4 . . . ?
N62 C51 N62 C63 112.4(8) 4 . . . ?
N62 N61 C65 C64 -4.1(8) . . . . ?
N62 N61 C65 C67 -176.7(7) . . . . ?
N62 C63 C64 C65 -3.3(7) . . . . ?
N62 C63 C64 C71 178.1(6) . . . . ?
N62 C63 C64 C71A 174.8(7) . . . . ?
C63 C64 C65 N61 4.8(8) . . . . ?
C63 C64 C65 C67 177.2(7) . . . . ?
C63 C64 C71 C72 76.0(12) . . . . ?
C63 C64 C71 C76 -101.4(13) . . . . ?
C63 C64 C71A C76A -99.5(19) . . . . ?
C63 C64 C71A C72A 123.3(8) . . . . ?
C64 C71 C72 C73 172.3(8) . . . . ?
C64 C71 C76 C75 179.4(14) . . . . ?
C64 C71A C72A C73A 147.7(8) . . . . ?
C65 N61 N62 C51 179.4(5) . . . . ?
C65 N61 N62 C63 1.9(7) . . . . ?
C65 C64 C71 C72 -102.4(10) . . . . ?
C65 C64 C71 C76 80.3(14) . . . . ?
C65 C64 C71A C76A 76(3) . . . . ?
C65 C64 C71A C72A -61(2) . . . . ?
C66 C63 C64 C65 -175.8(6) . . . . ?
C66 C63 C64 C71 5.6(11) . . . . ?
C66 C63 C64 C71A 2.3(10) . . . . ?
C71 C64 C65 N61 -176.4(6) . . . . ?
C71 C64 C65 C67 -4.1(11) . . . . ?
C74 C77 O78 Mn2 -179.0(8) . . . . ?
C74 C77 O79 Mn1 172.0(9) . . . . ?
C74 C73 C72 C71 16.1(14) . . . . ?
C74 C75 C76 C71 1(3) . . . . ?
C77 C74 C73 C72 177.9(9) . . . . ?
C77 C74 C75 C76 174.3(14) . . . . ?
C77 C74A C73A C72A -170(2) . . . . ?
O78 C77 O79 Mn1 -10.0(8) . . . . ?
O78 C77 C74A C75A 168(3) . . . . ?
O78 C77 C74A C73A -9(4) . . . . ?
O79 C77 O78 Mn2 2.9(6) . . . . ?
O79 C77 C74A C75A -3(4) . . . . ?
O79 C77 C74A C73A 179(2) . . . . ?
O81 C82 C83 C84 31.8(11) . . . . ?
C82 O81 C85 C84 -4.9(9) . . . . ?
C82 C83 C84 C85 -35.9(10) . . . . ?
C83 C84 C85 O81 25.8(10) . . . . ?
C85 O81 C82 C83 -16.0(10) . . . . ?
Mn3B N61 N62 C51 16.2(8) . . . . ?
Mn3B N61 N62 C63 -161.3(5) . . . . ?
Mn3B N61 C65 C64 160.3(5) . . . . ?
Mn3B N61 C65 C67 -12.3(10) . . . . ?
Mn3B O91 C95 C94 145.2(15) . . . . ?
Mn3B O91 C92 C93 -173.2(15) . . . . ?
O91 C95 C94 C93 49(2) . . . . ?
C95 O91 C92 C93 10(2) . . . . ?
C95 C94 C93 C92 -45(3) . . . . ?
C94 C93 C92 O91 22(3) . . . . ?
C92 O91 C95 C94 -39(2) . . . . ?
C73 C74 C77 O78 15.8(18) . . . . ?
C73 C74 C77 O79 -166.0(11) . . . . ?
C73 C74 C75 C76 4(2) . . . . ?
C72 C71 C76 C75 2(2) . . . . ?
C75 C74 C77 O78 -154.0(12) . . . . ?
C75 C74 C77 O79 24.2(17) . . . . ?
C75 C74 C73 C72 -12(2) . . . . ?
C76 C71 C72 C73 -10.3(14) . . . . ?
C75A C76A C71A C64 -135(2) . . . . ?
C75A C76A C71A C72A 2(2) . . . . ?
C75A C74A C73A C72A 12(3) . . . . ?
C76A C75A C74A C77 170(3) . . . . ?
C76A C75A C74A C73A -12(4) . . . . ?
C76A C71A C72A C73A -1.7(14) . . . . ?
C74A C77 O78 Mn2 -167.6(19) . . . . ?
C74A C77 O79 Mn1 161.2(19) . . . . ?
C74A C75A C76A C71A 5(4) . . . . ?
C71A C64 C65 N61 -171.3(16) . . . . ?
C71A C64 C65 C67 1(2) . . . . ?
C71A C72A C73A C74A -6.2(19) . . . . ?

loop_
_smtbx_masks_void_nr
_smtbx_masks_void_average_x
_smtbx_masks_void_average_y
_smtbx_masks_void_average_z
_smtbx_masks_void_volume
_smtbx_masks_void_count_electrons
_smtbx_masks_void_content
1 0.360 0.250 -0.196 557.8 142.9 '3.5 THF'
2 -0.360 0.750 -0.410 557.8 143.6 '3.5 THF'
